data_2202894
loop_
_publ_author_name
'Emen, Fatih Mehmet'
'Fl\"orke, Ulrich'
'K\"ulc\"u, Nevzat'
'Arslan, Hakan'

_publ_section_title
;
 <i>N</i>'-(2-Chlorobenzoyl)-<i>N</i>-(pyrrolidin-1-yl)thiourea
;
_journal_issue 8
_journal_name_full 'Acta Crystallographica Section E'
_journal_page_first o1159
_journal_page_last o1160
_journal_paper_doi 10.1107/S1600536803015526
_journal_volume 59
_journal_year 2003
_chemical_formula_iupac 'C12 H13 Cl N2 O S'
_chemical_formula_moiety 'C12 H13 Cl N2 O S'
_chemical_formula_sum 'C12 H13 Cl N2 O S'
_chemical_formula_weight 268.75
_chemical_name_systematic
;
N'-(2-Chlorobenzoyl)-N-(pyrrolidin-1-yl)thiourea
;
_space_group_IT_number 2
_symmetry_cell_setting triclinic
_symmetry_space_group_name_Hall '-P 1'
_symmetry_space_group_name_H-M 'P -1'
_atom_sites_solution_hydrogens geom
_atom_sites_solution_primary direct
_atom_sites_solution_secondary difmap
_audit_creation_method SHELXL-97
_cell_angle_alpha 67.030(10)
_cell_angle_beta 69.320(10)
_cell_angle_gamma 88.430(10)
_cell_formula_units_Z 2
_cell_length_a 7.2990(10)
_cell_length_b 10.0390(10)
_cell_length_c 10.0960(10)
_cell_measurement_reflns_used 25
_cell_measurement_temperature 293(2)
_cell_measurement_theta_max 15.895
_cell_measurement_theta_min 7.076
_cell_volume 631.98(14)
_computing_cell_refinement XSCANS
_computing_data_collection 'XSCANS (Bruker, 1996)'
_computing_data_reduction 'SHELXTL (Bruker, 1998)'
_computing_molecular_graphics SHELXTL
_computing_publication_material SHELXTL
_computing_structure_refinement SHELXTL
_computing_structure_solution SHELXTL
_diffrn_ambient_temperature 293(2)
_diffrn_measured_fraction_theta_full 0.988
_diffrn_measured_fraction_theta_max 0.988
_diffrn_measurement_device_type 'Bruker P4'
_diffrn_measurement_method \w
_diffrn_radiation_monochromator graphite
_diffrn_radiation_source 'fine-focus sealed tube'
_diffrn_radiation_type MoK\a
_diffrn_radiation_wavelength 0.71073
_diffrn_reflns_av_R_equivalents 0.0230
_diffrn_reflns_av_sigmaI/netI 0.0584
_diffrn_reflns_limit_h_max 9
_diffrn_reflns_limit_h_min -1
_diffrn_reflns_limit_k_max 12
_diffrn_reflns_limit_k_min -12
_diffrn_reflns_limit_l_max 11
_diffrn_reflns_limit_l_min -11
_diffrn_reflns_number 3181
_diffrn_reflns_theta_full 26.37
_diffrn_reflns_theta_max 26.37
_diffrn_reflns_theta_min 2.22
_diffrn_standards_decay_% <1
_diffrn_standards_interval_count 397
_diffrn_standards_number 3
_exptl_absorpt_coefficient_mu 0.452
_exptl_absorpt_correction_T_max 0.947
_exptl_absorpt_correction_T_min 0.867
_exptl_absorpt_correction_type '\y scan'
_exptl_absorpt_process_details '(North et al., 1968)'
_exptl_crystal_colour colourless
_exptl_crystal_density_diffrn 1.412
_exptl_crystal_density_meas ?
_exptl_crystal_density_method none
_exptl_crystal_description prism
_exptl_crystal_F_000 280
_exptl_crystal_size_max 0.28
_exptl_crystal_size_mid 0.25
_exptl_crystal_size_min 0.12
_refine_diff_density_max 0.284
_refine_diff_density_min -0.288
_refine_ls_extinction_coef 0.049(4)
_refine_ls_extinction_expression Fc^*^=kFc[1+0.001xFc^2^\l^3^/sin(2\q)]^-1/4^
_refine_ls_extinction_method SHELXL97
_refine_ls_goodness_of_fit_ref 1.016
_refine_ls_hydrogen_treatment constr
_refine_ls_matrix_type full
_refine_ls_number_parameters 155
_refine_ls_number_reflns 2552
_refine_ls_number_restraints 0
_refine_ls_restrained_S_all 1.016
_refine_ls_R_factor_all 0.0857
_refine_ls_R_factor_gt 0.0490
_refine_ls_shift/su_max 0.001
_refine_ls_shift/su_mean <0.001
_refine_ls_structure_factor_coef Fsqd
_refine_ls_weighting_details 'calc w = 1/[\s^2^(Fo^2^)+(0.0363P)^2^+0.1907P] where P = (Fo^2^+2Fc^2^)/3'
_refine_ls_weighting_scheme calc
_refine_ls_wR_factor_gt 0.0934
_refine_ls_wR_factor_ref 0.1067
_reflns_number_gt 1692
_reflns_number_total 2552
_reflns_threshold_expression I>2\s(I)
_cod_data_source_file su6035.cif
_cod_data_source_block I
_cod_depositor_comments
;
The following automatic conversions were performed:
'_symmetry_cell_setting' value 'Triclinic' changed to 'triclinic'
according to '/home/saulius/struct/CIF-dictionaries/cif_core.dic'
dictionary named 'cif_core.dic' version 2.4.1 from 2010-06-29.

Automatic conversion script
Id: cif_fix_enum 1527 2010-12-29 10:47:43Z saulius 

The following automatic conversions were performed:

'_symmetry_cell_setting' value 'Triclinic' changed to 'triclinic'
according to /home/saulius/struct/CIF-dictionaries/cif_core.dic
dictionary named 'cif_core.dic' version 2.4.1 from 2010-06-29.

Automatic conversion script
Id: cif_fix_values 1715 2011-07-08 13:25:40Z adriana 

The following automatic conversions were performed:

'_exptl_crystal_density_meas' value 'not measured' was changed to '?'
- the value is perceived as not measured.

Automatic conversion script
Id: cif_fix_values 3008 2015-01-20 13:52:24Z robertas 
;
_cod_original_cell_volume 631.98(12)
_cod_database_code 2202894
_cod_database_fobs_code 2202894

loop_
_symmetry_equiv_pos_as_xyz
'x, y, z'
'-x, -y, -z'

loop_
_atom_site_label
_atom_site_fract_x
_atom_site_fract_y
_atom_site_fract_z
_atom_site_U_iso_or_equiv
_atom_site_adp_type
_atom_site_calc_flag
_atom_site_refinement_flags
_atom_site_occupancy
_atom_site_disorder_assembly
_atom_site_disorder_group
_atom_site_type_symbol
Cl1 0.39682(13) 0.25002(11) 1.00157(10) 0.0649(3) Uani d . 1 . . Cl
S1 0.44259(12) 0.36357(8) 0.38561(9) 0.0437(2) Uani d . 1 . . S
O1 0.7075(3) 0.1040(2) 0.6929(3) 0.0551(6) Uani d . 1 . . O
N1 0.5182(3) 0.2874(2) 0.6433(3) 0.0344(6) Uani d . 1 . . N
H1A 0.4843 0.3642 0.6592 0.041 Uiso calc R 1 . . H
N2 0.3313(3) 0.1124(2) 0.6317(3) 0.0375(6) Uani d . 1 . . N
C1 0.6417(4) 0.3265(3) 0.8918(3) 0.0408(7) Uani d . 1 . . C
C2 0.7294(5) 0.4102(3) 0.9388(4) 0.0534(9) Uani d . 1 . . C
H2A 0.6582 0.4254 1.0272 0.064 Uiso calc R 1 . . H
C3 0.9232(6) 0.4711(4) 0.8538(4) 0.0578(9) Uani d . 1 . . C
H3A 0.9816 0.5313 0.8822 0.069 Uiso calc R 1 . . H
C4 1.0311(5) 0.4432(4) 0.7267(4) 0.0558(9) Uani d . 1 . . C
H4A 1.1633 0.4820 0.6713 0.067 Uiso calc R 1 . . H
C5 0.9427(4) 0.3576(3) 0.6818(4) 0.0442(8) Uani d . 1 . . C
H5A 1.0163 0.3385 0.5964 0.053 Uiso calc R 1 . . H
C6 0.7460(4) 0.2999(3) 0.7620(3) 0.0341(6) Uani d . 1 . . C
C7 0.6550(4) 0.2174(3) 0.6996(3) 0.0354(6) Uani d . 1 . . C
C8 0.4279(4) 0.2444(3) 0.5614(3) 0.0328(6) Uani d . 1 . . C
C9 0.2289(5) 0.0538(3) 0.5592(4) 0.0460(8) Uani d . 1 . . C
H9A 0.3227 0.0427 0.4694 0.055 Uiso calc R 1 . . H
H9B 0.1360 0.1176 0.5277 0.055 Uiso calc R 1 . . H
C10 0.1226(5) -0.0927(4) 0.6850(4) 0.0601(10) Uani d . 1 . . C
H10A 0.2037 -0.1699 0.6788 0.072 Uiso calc R 1 . . H
H10B -0.0012 -0.1153 0.6780 0.072 Uiso calc R 1 . . H
C11 0.0872(5) -0.0731(4) 0.8337(4) 0.0573(9) Uani d . 1 . . C
H11A -0.0243 -0.0199 0.8567 0.069 Uiso calc R 1 . . H
H11B 0.0640 -0.1664 0.9209 0.069 Uiso calc R 1 . . H
C12 0.2788(5) 0.0141(3) 0.7962(4) 0.0498(8) Uani d . 1 . . C
H12A 0.2596 0.0687 0.8599 0.060 Uiso calc R 1 . . H
H12B 0.3797 -0.0488 0.8107 0.060 Uiso calc R 1 . . H

loop_
_atom_site_aniso_label
_atom_site_aniso_U_11
_atom_site_aniso_U_22
_atom_site_aniso_U_33
_atom_site_aniso_U_12
_atom_site_aniso_U_13
_atom_site_aniso_U_23
Cl1 0.0469(5) 0.0841(7) 0.0530(5) -0.0094(5) -0.0019(4) -0.0310(5)
S1 0.0517(5) 0.0422(4) 0.0400(4) 0.0023(4) -0.0218(4) -0.0150(3)
O1 0.0494(14) 0.0498(13) 0.0901(18) 0.0203(11) -0.0399(13) -0.0410(13)
N1 0.0399(14) 0.0316(12) 0.0432(14) 0.0099(11) -0.0236(12) -0.0199(11)
N2 0.0387(14) 0.0352(13) 0.0423(14) 0.0009(11) -0.0197(12) -0.0150(11)
C1 0.0387(17) 0.0429(16) 0.0384(16) 0.0020(14) -0.0160(14) -0.0124(13)
C2 0.063(2) 0.060(2) 0.0463(19) 0.0030(18) -0.0267(18) -0.0246(17)
C3 0.070(3) 0.055(2) 0.066(2) -0.0018(19) -0.044(2) -0.0256(18)
C4 0.0405(19) 0.062(2) 0.064(2) -0.0054(16) -0.0235(18) -0.0204(18)
C5 0.0353(17) 0.0519(19) 0.0508(18) 0.0052(14) -0.0178(15) -0.0246(16)
C6 0.0326(16) 0.0328(14) 0.0405(16) 0.0047(12) -0.0199(13) -0.0130(12)
C7 0.0304(16) 0.0372(16) 0.0384(16) 0.0041(13) -0.0132(13) -0.0149(13)
C8 0.0281(15) 0.0359(15) 0.0394(15) 0.0079(12) -0.0133(13) -0.0199(13)
C9 0.0472(19) 0.0475(18) 0.056(2) 0.0051(15) -0.0249(16) -0.0293(16)
C10 0.054(2) 0.048(2) 0.084(3) -0.0025(17) -0.029(2) -0.0298(19)
C11 0.047(2) 0.0474(19) 0.066(2) -0.0070(16) -0.0209(18) -0.0106(17)
C12 0.049(2) 0.0442(17) 0.0520(19) -0.0023(15) -0.0232(16) -0.0109(15)

loop_
_atom_type_symbol
_atom_type_description
_atom_type_scat_dispersion_real
_atom_type_scat_dispersion_imag
_atom_type_scat_source
C C 0.0033 0.0016 'International Tables Vol C Tables 4.2.6.8 and 6.1.1.4'
H H 0.0000 0.0000 'International Tables Vol C Tables 4.2.6.8 and 6.1.1.4'
N N 0.0061 0.0033 'International Tables Vol C Tables 4.2.6.8 and 6.1.1.4'
O O 0.0106 0.0060 'International Tables Vol C Tables 4.2.6.8 and 6.1.1.4'
S S 0.1246 0.1234 'International Tables Vol C Tables 4.2.6.8 and 6.1.1.4'
Cl Cl 0.1484 0.1585 'International Tables Vol C Tables 4.2.6.8 and 6.1.1.4'

loop_
_geom_angle_atom_site_label_1
_geom_angle_atom_site_label_2
_geom_angle_atom_site_label_3
_geom_angle
_geom_angle_publ_flag
C7 N1 C8 125.5(2) y
C7 N1 H1A 117.2 ?
C8 N1 H1A 117.2 ?
C8 N2 C12 126.4(2) ?
C8 N2 C9 122.3(2) ?
C12 N2 C9 110.4(2) ?
C2 C1 C6 121.3(3) ?
C2 C1 Cl1 118.6(2) ?
C6 C1 Cl1 120.0(2) ?
C3 C2 C1 119.4(3) ?
C3 C2 H2A 120.3 ?
C1 C2 H2A 120.3 ?
C2 C3 C4 120.2(3) ?
C2 C3 H3A 119.9 ?
C4 C3 H3A 119.9 ?
C5 C4 C3 119.9(3) ?
C5 C4 H4A 120.1 ?
C3 C4 H4A 120.1 ?
C4 C5 C6 120.9(3) ?
C4 C5 H5A 119.6 ?
C6 C5 H5A 119.6 ?
C5 C6 C1 118.2(3) ?
C5 C6 C7 118.1(3) ?
C1 C6 C7 123.7(3) ?
O1 C7 N1 124.0(3) y
O1 C7 C6 122.5(3) y
N1 C7 C6 113.4(2) y
N2 C8 N1 116.7(2) y
N2 C8 S1 124.0(2) y
N1 C8 S1 119.23(19) y
N2 C9 C10 104.3(2) ?
N2 C9 H9A 110.9 ?
C10 C9 H9A 110.9 ?
N2 C9 H9B 110.9 ?
C10 C9 H9B 110.9 ?
H9A C9 H9B 108.9 ?
C9 C10 C11 103.4(3) ?
C9 C10 H10A 111.1 ?
C11 C10 H10A 111.1 ?
C9 C10 H10B 111.1 ?
C11 C10 H10B 111.1 ?
H10A C10 H10B 109.1 ?
C12 C11 C10 102.6(3) ?
C12 C11 H11A 111.2 ?
C10 C11 H11A 111.2 ?
C12 C11 H11B 111.2 ?
C10 C11 H11B 111.2 ?
H11A C11 H11B 109.2 ?
N2 C12 C11 102.7(2) ?
N2 C12 H12A 111.2 ?
C11 C12 H12A 111.2 ?
N2 C12 H12B 111.2 ?
C11 C12 H12B 111.2 ?
H12A C12 H12B 109.1 ?

loop_
_geom_bond_atom_site_label_1
_geom_bond_atom_site_label_2
_geom_bond_site_symmetry_2
_geom_bond_distance
_geom_bond_publ_flag
Cl1 C1 . 1.739(3) ?
S1 C8 . 1.676(3) y
O1 C7 . 1.211(3) y
N1 C7 . 1.366(3) y
N1 C8 . 1.408(3) y
N1 H1A . 0.8600 ?
N2 C8 . 1.312(3) y
N2 C12 . 1.473(4) ?
N2 C9 . 1.478(3) ?
C1 C2 . 1.376(4) ?
C1 C6 . 1.388(4) ?
C2 C3 . 1.375(5) ?
C2 H2A . 0.9300 ?
C3 C4 . 1.379(5) ?
C3 H3A . 0.9300 ?
C4 C5 . 1.378(4) ?
C4 H4A . 0.9300 ?
C5 C6 . 1.382(4) ?
C5 H5A . 0.9300 ?
C6 C7 . 1.502(4) y
C9 C10 . 1.513(4) ?
C9 H9A . 0.9700 ?
C9 H9B . 0.9700 ?
C10 C11 . 1.521(5) ?
C10 H10A . 0.9700 ?
C10 H10B . 0.9700 ?
C11 C12 . 1.517(4) ?
C11 H11A . 0.9700 ?
C11 H11B . 0.9700 ?
C12 H12A . 0.9700 ?
C12 H12B . 0.9700 ?

loop_
_geom_hbond_atom_site_label_D
_geom_hbond_atom_site_label_H
_geom_hbond_atom_site_label_A
_geom_hbond_site_symmetry_A
_geom_hbond_distance_DH
_geom_hbond_distance_HA
_geom_hbond_distance_DA
_geom_hbond_angle_DHA
N1 H1A S1 2_666 0.8600 2.6300 3.412(3) 152.00
C12 H12B O1 . 0.9700 2.5000 2.968(5) 109.00

loop_
_geom_torsion_atom_site_label_1
_geom_torsion_atom_site_label_2
_geom_torsion_atom_site_label_3
_geom_torsion_atom_site_label_4
_geom_torsion
C6 C1 C2 C3 1.2(5)
Cl1 C1 C2 C3 179.8(2)
C1 C2 C3 C4 -2.9(5)
C2 C3 C4 C5 2.0(5)
C3 C4 C5 C6 0.5(5)
C4 C5 C6 C1 -2.1(4)
C4 C5 C6 C7 175.4(3)
C2 C1 C6 C5 1.2(4)
Cl1 C1 C6 C5 -177.3(2)
C2 C1 C6 C7 -176.1(3)
Cl1 C1 C6 C7 5.4(4)
C8 N1 C7 O1 -4.2(4)
C8 N1 C7 C6 171.8(2)
C5 C6 C7 O1 64.8(4)
C1 C6 C7 O1 -117.9(3)
C5 C6 C7 N1 -111.3(3)
C1 C6 C7 N1 66.0(3)
C12 N2 C8 N1 11.3(4)
C9 N2 C8 N1 179.7(2)
C12 N2 C8 S1 -166.7(2)
C9 N2 C8 S1 1.7(4)
C7 N1 C8 N2 57.7(4)
C7 N1 C8 S1 -124.2(2)
C8 N2 C9 C10 -174.5(3)
C12 N2 C9 C10 -4.4(3)
N2 C9 C10 C11 27.6(3)
C9 C10 C11 C12 -40.2(3)
C8 N2 C12 C11 149.1(3)
C9 N2 C12 C11 -20.5(3)
C10 C11 C12 N2 36.9(3)

loop_
_cod_related_entry_id
_cod_related_entry_database
_cod_related_entry_code
1 ChemSpider 2194893
